data_7060155
loop_
_publ_author_name
'Li, Dawei'
'Ding, Man-Man'
'Ge, Yu'
'Tello Yepes, David Felipe'
'Sun, Mingyuan'
'Najib, Muhammad Saleem'
'Li, Yahong'
'Zhang, Yi-Quan'
'Yao, Jin-lei'

_publ_section_title
;
 Assembling two Dy2 single-molecule magnets with different energy barriers
 via fine-tuning the geometries of DyIII sites
;
_journal_issue 47
_journal_name_full 'New Journal of Chemistry'
_journal_page_first 20634
_journal_page_last 20642
_journal_paper_doi 10.1039/D0NJ04009F
_journal_volume 44
_journal_year 2020
_chemical_formula_moiety 'C36 H42 Dy2 N4 O16'
_chemical_formula_sum 'C36 H42 Dy2 N4 O16'
_chemical_formula_weight 1111.73
_space_group_crystal_system orthorhombic
_space_group_IT_number 60
_space_group_name_Hall '-P 2n 2ab'
_space_group_name_H-M_alt 'P b c n'
_atom_sites_solution_hydrogens mixed
_atom_sites_solution_primary iterative
_audit_creation_date 2020-03-14
_audit_creation_method
;
Olex2 1.2
(compiled 2018.05.29 svn.r3508 for OlexSys, GUI svn.r5506)
;
_audit_update_record
;
2020-05-12 deposited with the CCDC.	2020-10-27 downloaded from the CCDC.
;
_cell_angle_alpha 90
_cell_angle_beta 90
_cell_angle_gamma 90
_cell_formula_units_Z 4
_cell_length_a 19.0333(14)
_cell_length_b 9.0499(7)
_cell_length_c 23.067(2)
_cell_measurement_reflns_used 9923
_cell_measurement_temperature 296(2)
_cell_measurement_theta_max 27.547
_cell_measurement_theta_min 3.055
_cell_volume 3973.3(5)
_computing_cell_refinement 'SAINT v8.37A (Bruker, 2015)'
_computing_data_reduction 'SAINT v8.37A (Bruker, 2015)'
_computing_molecular_graphics 'Olex2 (Dolomanov et al., 2009)'
_computing_publication_material 'Olex2 (Dolomanov et al., 2009)'
_computing_structure_refinement 'ShelXL (Sheldrick, 2015)'
_computing_structure_solution 'olex2.solve (Bourhis et al., 2015)'
_diffrn_ambient_temperature 296.15
_diffrn_measured_fraction_theta_full 0.996
_diffrn_measured_fraction_theta_max 0.986
_diffrn_measurement_device_type 'Bruker P4'
_diffrn_measurement_method '\w scans'
_diffrn_radiation_monochromator graphite
_diffrn_radiation_type MoK\a
_diffrn_radiation_wavelength 0.71073
_diffrn_reflns_av_R_equivalents 0.0333
_diffrn_reflns_av_unetI/netI 0.0642
_diffrn_reflns_Laue_measured_fraction_full 0.996
_diffrn_reflns_Laue_measured_fraction_max 0.986
_diffrn_reflns_limit_h_max 24
_diffrn_reflns_limit_h_min -24
_diffrn_reflns_limit_k_max 11
_diffrn_reflns_limit_k_min -9
_diffrn_reflns_limit_l_max 18
_diffrn_reflns_limit_l_min -29
_diffrn_reflns_number 13445
_diffrn_reflns_point_group_measured_fraction_full 0.996
_diffrn_reflns_point_group_measured_fraction_max 0.986
_diffrn_reflns_theta_full 25.242
_diffrn_reflns_theta_max 27.598
_diffrn_reflns_theta_min 2.492
_exptl_absorpt_coefficient_mu 3.809
_exptl_absorpt_correction_T_max 0.7456
_exptl_absorpt_correction_T_min 0.4658
_exptl_absorpt_correction_type multi-scan
_exptl_absorpt_process_details
'SADABS-2014/5 (Bruker,2014/5) was used for absorption correction. wR2(int) was 0.1177 before and 0.0484 after correction. The Ratio of minimum to maximum transmission is 0.6247. The \l/2 correction factor is Not present.'
_exptl_crystal_colour 'metallic light colourless'
_exptl_crystal_colour_lustre metallic
_exptl_crystal_colour_modifier light
_exptl_crystal_colour_primary colourless
_exptl_crystal_density_diffrn 1.859
_exptl_crystal_description block
_exptl_crystal_F_000 2184
_exptl_crystal_size_max 0.06
_exptl_crystal_size_mid 0.04
_exptl_crystal_size_min 0.04
_refine_diff_density_max 2.173
_refine_diff_density_min -3.982
_refine_diff_density_rms 0.180
_refine_ls_extinction_method none
_refine_ls_goodness_of_fit_ref 1.212
_refine_ls_hydrogen_treatment mixed
_refine_ls_matrix_type full
_refine_ls_number_parameters 268
_refine_ls_number_reflns 4539
_refine_ls_number_restraints 3
_refine_ls_restrained_S_all 1.212
_refine_ls_R_factor_all 0.0572
_refine_ls_R_factor_gt 0.0488
_refine_ls_shift/su_max 0.001
_refine_ls_shift/su_mean 0.000
_refine_ls_structure_factor_coef Fsqd
_refine_ls_weighting_details 'w=1/[\s^2^(Fo^2^)+(0.0436P)^2^+44.8969P] where P=(Fo^2^+2Fc^2^)/3'
_refine_ls_weighting_scheme calc
_refine_ls_wR_factor_gt 0.1522
_refine_ls_wR_factor_ref 0.1574
_reflns_Friedel_coverage 0.000
_reflns_number_gt 3898
_reflns_number_total 4539
_reflns_threshold_expression 'I > 2\s(I)'
_cod_data_source_file d0nj04009f2.cif
_cod_data_source_block t
_cod_original_cell_volume 3973.2(5)
_cod_database_code 7060155
_shelx_shelxl_version_number 2014/7
_shelx_space_group_comment
;
The symmetry employed for this shelxl refinement is uniquely defined
by the following loop, which should always be used as a source of
symmetry information in preference to the above space-group names.
They are only intended as comments.
;
_olex2_refinement_description
;
1. Fixed Uiso
 At 1.2 times of:
  All C(H) groups, All C(H,H) groups
 At 1.5 times of:
  All C(H,H,H) groups, All O(H) groups
2. Restrained distances
 O3-H3
 0.85 with sigma of 0.01
 C18-H3
 1.908489 with sigma of 0.02
 Dy1-H3
 2.854668 with sigma of 0.02
3.a Secondary CH2 refined with riding coordinates:
 C9(H9A,H9B), C2(H2A,H2B)
3.b Aromatic/amide H refined with riding coordinates:
 C12(H12), C4(H4), C10(H10), C16(H16), C15(H15), C5(H5), C6(H6)
3.c Idealised Me refined as rotating group:
 C18(H18A,H18C,H18B), C14(H14A,H14B,H14C), C1(H1A,H1B,H1C)
;
_olex2_submission_special_instructions 'No special instructions were received'

loop_
_space_group_symop_operation_xyz
'x, y, z'
'-x+1/2, -y+1/2, z+1/2'
'-x, y, -z+1/2'
'x+1/2, -y+1/2, -z'
'-x, -y, -z'
'x-1/2, y-1/2, -z-1/2'
'x, -y, z-1/2'
'-x-1/2, y-1/2, z'

loop_
_atom_site_label
_atom_site_type_symbol
_atom_site_fract_x
_atom_site_fract_y
_atom_site_fract_z
_atom_site_U_iso_or_equiv
_atom_site_adp_type
_atom_site_occupancy
_atom_site_site_symmetry_order
_atom_site_calc_flag
_atom_site_refinement_flags_posn
_atom_site_refinement_flags_adp
_atom_site_refinement_flags_occupancy
_atom_site_disorder_assembly
_atom_site_disorder_group
Dy1 Dy 0.55623(2) 0.73206(4) 0.68407(2) 0.01867(14) Uani 1 1 d D . . . .
O4 O 0.5312(4) 0.4702(7) 0.6925(3) 0.0375(15) Uani 1 1 d . . . . .
O6 O 0.5994(4) 0.3066(7) 0.7332(4) 0.0493(19) Uani 1 1 d . . . . .
O1 O 0.5562(3) 0.7936(6) 0.7808(2) 0.0202(10) Uani 1 1 d . . . . .
N2 N 0.5873(4) 0.4335(8) 0.7193(3) 0.0306(15) Uani 1 1 d . . . . .
O7 O 0.8871(3) 0.5414(7) 0.5447(3) 0.0321(13) Uani 1 1 d . . . . .
O8 O 0.5425(3) 0.6761(6) 0.8844(2) 0.0255(11) Uani 1 1 d . . . . .
O2 O 0.6129(3) 0.6761(7) 0.6055(2) 0.0270(12) Uani 1 1 d . . . . .
O3 O 0.5380(3) 0.9685(6) 0.6426(3) 0.0310(13) Uani 1 1 d D . . . .
H3 H 0.561(4) 0.987(5) 0.612(3) 0.047 Uiso 1 1 d DR . . . .
O5 O 0.6299(3) 0.5376(6) 0.7296(3) 0.0335(14) Uani 1 1 d . . . . .
N1 N 0.6733(3) 0.8432(7) 0.6954(3) 0.0194(12) Uani 1 1 d . . . . .
C12 C 0.8052(4) 0.6702(9) 0.6025(3) 0.0239(15) Uani 1 1 d . . . . .
H12 H 0.8435 0.7135 0.6209 0.029 Uiso 1 1 calc R . . . .
C9 C 0.6791(4) 0.9520(8) 0.7434(3) 0.0237(15) Uani 1 1 d . . . . .
H9A H 0.6419 1.0246 0.7400 0.028 Uiso 1 1 calc R . . . .
H9B H 0.7238 1.0032 0.7407 0.028 Uiso 1 1 calc R . . . .
C18 C 0.4925(5) 1.0915(10) 0.6557(5) 0.041(2) Uani 1 1 d D . . . .
H18A H 0.4488 1.0798 0.6354 0.061 Uiso 1 1 calc GR . . . .
H18C H 0.5146 1.1818 0.6436 0.061 Uiso 1 1 calc GR . . . .
H18B H 0.4838 1.0949 0.6966 0.061 Uiso 1 1 calc GR . . . .
C8 C 0.6739(4) 0.8760(9) 0.8009(3) 0.0224(15) Uani 1 1 d . . . . .
C13 C 0.8166(4) 0.5722(9) 0.5584(3) 0.0258(16) Uani 1 1 d . . . . .
C17 C 0.6783(4) 0.6432(8) 0.5919(3) 0.0205(14) Uani 1 1 d . . . . .
C3 C 0.6077(4) 0.7378(8) 0.8720(3) 0.0226(15) Uani 1 1 d . . . . .
C11 C 0.7365(4) 0.7069(8) 0.6207(3) 0.0217(15) Uani 1 1 d . . . . .
C4 C 0.6632(5) 0.7418(10) 0.9105(4) 0.0322(19) Uani 1 1 d . . . . .
H4 H 0.6594 0.6978 0.9468 0.039 Uiso 1 1 calc R . . . .
C10 C 0.7295(4) 0.8123(9) 0.6685(3) 0.0235(15) Uani 1 1 d . . . . .
H10 H 0.7701 0.8612 0.6802 0.028 Uiso 1 1 calc R . . . .
C16 C 0.6927(5) 0.5444(10) 0.5467(3) 0.0300(18) Uani 1 1 d . . . . .
H16 H 0.6552 0.5018 0.5270 0.036 Uiso 1 1 calc R . . . .
C15 C 0.7605(4) 0.5073(9) 0.5297(4) 0.0270(17) Uani 1 1 d . . . . .
H15 H 0.7681 0.4403 0.4998 0.032 Uiso 1 1 calc R . . . .
C7 C 0.6126(4) 0.8029(8) 0.8168(3) 0.0198(14) Uani 1 1 d . . . . .
C5 C 0.7252(5) 0.8133(12) 0.8939(4) 0.038(2) Uani 1 1 d . . . . .
H5 H 0.7631 0.8170 0.9193 0.046 Uiso 1 1 calc R . . . .
C2 C 0.5381(5) 0.5706(11) 0.9314(4) 0.036(2) Uani 1 1 d . . . . .
H2A H 0.4892 0.5473 0.9390 0.043 Uiso 1 1 calc R . . . .
H2B H 0.5578 0.6139 0.9663 0.043 Uiso 1 1 calc R . . . .
C6 C 0.7306(4) 0.8781(10) 0.8403(4) 0.0320(18) Uani 1 1 d . . . . .
H6 H 0.7724 0.9243 0.8297 0.038 Uiso 1 1 calc R . . . .
C14 C 0.8987(5) 0.4375(11) 0.4993(4) 0.039(2) Uani 1 1 d . . . . .
H14A H 0.8816 0.4773 0.4634 0.058 Uiso 1 1 calc GR . . . .
H14B H 0.8743 0.3474 0.5079 0.058 Uiso 1 1 calc GR . . . .
H14C H 0.9481 0.4178 0.4960 0.058 Uiso 1 1 calc GR . . . .
C1 C 0.5774(7) 0.4308(12) 0.9168(6) 0.058(3) Uani 1 1 d . . . . .
H1A H 0.5626 0.3958 0.8794 0.087 Uiso 1 1 calc GR . . . .
H1B H 0.5676 0.3570 0.9455 0.087 Uiso 1 1 calc GR . . . .
H1C H 0.6269 0.4507 0.9161 0.087 Uiso 1 1 calc GR . . . .

loop_
_atom_site_aniso_label
_atom_site_aniso_U_11
_atom_site_aniso_U_22
_atom_site_aniso_U_33
_atom_site_aniso_U_23
_atom_site_aniso_U_13
_atom_site_aniso_U_12
Dy1 0.0174(2) 0.0155(2) 0.0232(2) -0.00249(12) -0.00010(13) 0.00023(12)
O4 0.036(4) 0.027(3) 0.050(4) 0.010(3) -0.014(3) -0.005(3)
O6 0.054(5) 0.019(3) 0.075(5) 0.009(3) -0.010(4) 0.005(3)
O1 0.019(3) 0.019(2) 0.022(2) 0.000(2) -0.0011(19) 0.002(2)
N2 0.029(4) 0.024(3) 0.039(4) 0.002(3) -0.003(3) 0.001(3)
O7 0.024(3) 0.040(3) 0.032(3) -0.007(3) 0.004(2) 0.009(3)
O8 0.020(3) 0.026(3) 0.030(3) 0.009(2) -0.002(2) -0.004(2)
O2 0.022(3) 0.035(3) 0.024(3) -0.006(2) 0.000(2) -0.001(2)
O3 0.030(3) 0.024(3) 0.039(3) 0.005(2) 0.007(3) 0.004(2)
O5 0.026(3) 0.022(3) 0.053(4) -0.003(3) -0.011(3) 0.003(2)
N1 0.016(3) 0.019(3) 0.023(3) -0.002(2) -0.002(2) -0.003(2)
C12 0.019(4) 0.024(4) 0.029(4) 0.001(3) 0.000(3) -0.001(3)
C9 0.022(4) 0.018(3) 0.030(4) -0.005(3) -0.001(3) -0.005(3)
C18 0.034(5) 0.023(4) 0.065(6) -0.002(4) 0.001(5) 0.000(4)
C8 0.020(4) 0.024(4) 0.023(3) -0.006(3) 0.003(3) 0.002(3)
C13 0.024(4) 0.027(4) 0.026(4) 0.003(3) 0.002(3) 0.004(3)
C17 0.019(4) 0.024(4) 0.018(3) 0.003(3) 0.000(3) 0.000(3)
C3 0.021(4) 0.020(3) 0.027(4) -0.001(3) -0.003(3) -0.002(3)
C11 0.024(4) 0.018(3) 0.023(3) 0.001(3) 0.000(3) 0.002(3)
C4 0.035(5) 0.041(5) 0.021(4) 0.004(3) -0.006(3) -0.005(4)
C10 0.024(4) 0.021(4) 0.025(3) 0.001(3) -0.003(3) -0.004(3)
C16 0.037(5) 0.033(4) 0.021(4) -0.006(3) -0.001(3) -0.005(4)
C15 0.020(4) 0.033(4) 0.028(4) -0.006(3) 0.002(3) 0.005(3)
C7 0.012(3) 0.019(3) 0.028(4) -0.007(3) -0.003(3) 0.005(3)
C5 0.028(5) 0.053(6) 0.034(4) -0.001(4) -0.011(4) -0.015(4)
C2 0.023(4) 0.045(5) 0.039(5) 0.020(4) -0.002(4) 0.000(4)
C6 0.020(4) 0.041(5) 0.035(4) -0.004(4) -0.002(3) -0.008(4)
C14 0.034(5) 0.044(5) 0.039(5) -0.010(4) 0.013(4) 0.005(4)
C1 0.060(7) 0.037(6) 0.078(8) 0.015(6) -0.032(7) -0.005(5)

loop_
_atom_type_symbol
_atom_type_description
_atom_type_scat_dispersion_real
_atom_type_scat_dispersion_imag
_atom_type_scat_source
C C 0.0033 0.0016 'International Tables Vol C Tables 4.2.6.8 and 6.1.1.4'
H H 0.0000 0.0000 'International Tables Vol C Tables 4.2.6.8 and 6.1.1.4'
Dy Dy -0.1892 4.4098 'International Tables Vol C Tables 4.2.6.8 and 6.1.1.4'
N N 0.0061 0.0033 'International Tables Vol C Tables 4.2.6.8 and 6.1.1.4'
O O 0.0106 0.0060 'International Tables Vol C Tables 4.2.6.8 and 6.1.1.4'

loop_
_geom_angle_atom_site_label_1
_geom_angle_atom_site_label_2
_geom_angle_atom_site_label_3
_geom_angle
_geom_angle_site_symmetry_1
_geom_angle_site_symmetry_3
_geom_angle_publ_flag
O4 Dy1 O8 72.9(2) . 3_656 ?
O4 Dy1 O5 52.0(2) . . ?
O4 Dy1 N1 124.7(2) . . ?
O1 Dy1 O4 91.4(2) 3_656 . ?
O1 Dy1 O4 99.1(2) . . ?
O1 Dy1 O1 67.0(2) . 3_656 ?
O1 Dy1 O8 65.37(17) 3_656 3_656 ?
O1 Dy1 O8 131.35(18) . 3_656 ?
O1 Dy1 O3 100.0(2) . . ?
O1 Dy1 O3 78.00(19) 3_656 . ?
O1 Dy1 O5 122.4(2) 3_656 . ?
O1 Dy1 O5 76.17(19) . . ?
O1 Dy1 N1 133.67(19) 3_656 . ?
O1 Dy1 N1 78.34(19) . . ?
O2 Dy1 O4 86.4(2) . . ?
O2 Dy1 O1 150.16(19) . . ?
O2 Dy1 O1 142.57(19) . 3_656 ?
O2 Dy1 O8 78.37(19) . 3_656 ?
O2 Dy1 O3 86.9(2) . . ?
O2 Dy1 O5 84.7(2) . . ?
O2 Dy1 N1 74.6(2) . . ?
O3 Dy1 O4 152.4(2) . . ?
O3 Dy1 O8 79.5(2) . 3_656 ?
O3 Dy1 O5 153.3(2) . . ?
O3 Dy1 N1 78.8(2) . . ?
O5 Dy1 O8 123.13(19) . 3_656 ?
N1 Dy1 O8 145.99(19) . 3_656 ?
N1 Dy1 O5 74.5(2) . . ?
N2 O4 Dy1 97.5(5) . . ?
Dy1 O1 Dy1 106.0(2) . 3_656 ?
C7 O1 Dy1 121.5(4) . 3_656 ?
C7 O1 Dy1 127.4(4) . . ?
O6 N2 O4 122.2(8) . . ?
O6 N2 O5 122.2(8) . . ?
O5 N2 O4 115.6(7) . . ?
C13 O7 C14 116.4(7) . . ?
C3 O8 Dy1 117.3(4) . 3_656 ?
C3 O8 C2 118.0(6) . . ?
C2 O8 Dy1 124.3(5) . 3_656 ?
C17 O2 Dy1 136.1(5) . . ?
Dy1 O3 H3 116.0(15) . . ?
C18 O3 Dy1 134.5(5) . . ?
C18 O3 H3 109.4(15) . . ?
N2 O5 Dy1 95.0(4) . . ?
C9 N1 Dy1 114.7(5) . . ?
C10 N1 Dy1 128.5(5) . . ?
C10 N1 C9 116.6(6) . . ?
C13 C12 H12 119.3 . . ?
C13 C12 C11 121.3(7) . . ?
C11 C12 H12 119.3 . . ?
N1 C9 H9A 109.5 . . ?
N1 C9 H9B 109.5 . . ?
N1 C9 C8 110.5(6) . . ?
H9A C9 H9B 108.1 . . ?
C8 C9 H9A 109.5 . . ?
C8 C9 H9B 109.5 . . ?
O3 C18 H18A 109.5 . . ?
O3 C18 H18C 109.5 . . ?
O3 C18 H18B 109.5 . . ?
H18A C18 H18C 109.5 . . ?
H18A C18 H18B 109.5 . . ?
H18C C18 H18B 109.5 . . ?
C7 C8 C9 120.6(7) . . ?
C7 C8 C6 118.5(7) . . ?
C6 C8 C9 120.9(7) . . ?
C12 C13 O7 116.5(7) . . ?
C12 C13 C15 120.6(7) . . ?
C15 C13 O7 122.9(7) . . ?
O2 C17 C11 122.5(7) . . ?
O2 C17 C16 120.4(7) . . ?
C16 C17 C11 117.1(7) . . ?
O8 C3 C7 114.5(6) . . ?
C4 C3 O8 124.2(7) . . ?
C4 C3 C7 121.3(7) . . ?
C12 C11 C17 119.4(7) . . ?
C12 C11 C10 117.5(7) . . ?
C17 C11 C10 123.1(7) . . ?
C3 C4 H4 120.6 . . ?
C3 C4 C5 118.8(8) . . ?
C5 C4 H4 120.6 . . ?
N1 C10 C11 126.1(7) . . ?
N1 C10 H10 116.9 . . ?
C11 C10 H10 116.9 . . ?
C17 C16 H16 118.5 . . ?
C15 C16 C17 123.1(8) . . ?
C15 C16 H16 118.5 . . ?
C13 C15 C16 118.6(7) . . ?
C13 C15 H15 120.7 . . ?
C16 C15 H15 120.7 . . ?
O1 C7 C8 122.0(7) . . ?
O1 C7 C3 118.3(7) . . ?
C8 C7 C3 119.7(7) . . ?
C4 C5 H5 119.8 . . ?
C6 C5 C4 120.5(8) . . ?
C6 C5 H5 119.8 . . ?
O8 C2 H2A 109.4 . . ?
O8 C2 H2B 109.4 . . ?
O8 C2 C1 110.9(8) . . ?
H2A C2 H2B 108.0 . . ?
C1 C2 H2A 109.4 . . ?
C1 C2 H2B 109.4 . . ?
C8 C6 H6 119.4 . . ?
C5 C6 C8 121.1(8) . . ?
C5 C6 H6 119.4 . . ?
O7 C14 H14A 109.5 . . ?
O7 C14 H14B 109.5 . . ?
O7 C14 H14C 109.5 . . ?
H14A C14 H14B 109.5 . . ?
H14A C14 H14C 109.5 . . ?
H14B C14 H14C 109.5 . . ?
C2 C1 H1A 109.5 . . ?
C2 C1 H1B 109.5 . . ?
C2 C1 H1C 109.5 . . ?
H1A C1 H1B 109.5 . . ?
H1A C1 H1C 109.5 . . ?
H1B C1 H1C 109.5 . . ?

loop_
_geom_bond_atom_site_label_1
_geom_bond_atom_site_label_2
_geom_bond_distance
_geom_bond_site_symmetry_2
_geom_bond_publ_flag
Dy1 O4 2.424(6) . ?
Dy1 O1 2.300(5) . ?
Dy1 O1 2.355(5) 3_656 ?
Dy1 O8 2.506(5) 3_656 ?
Dy1 O2 2.169(5) . ?
Dy1 O3 2.370(6) . ?
Dy1 O5 2.483(6) . ?
Dy1 N1 2.459(6) . ?
O4 N2 1.277(10) . ?
O6 N2 1.214(9) . ?
O1 Dy1 2.355(5) 3_656 ?
O1 C7 1.360(9) . ?
N2 O5 1.266(9) . ?
O7 C13 1.407(10) . ?
O7 C14 1.424(10) . ?
O8 Dy1 2.506(5) 3_656 ?
O8 C3 1.391(9) . ?
O8 C2 1.446(10) . ?
O2 C17 1.318(9) . ?
O3 H3 0.851(9) . ?
O3 C18 1.442(10) . ?
N1 C9 1.485(9) . ?
N1 C10 1.267(10) . ?
C12 H12 0.9300 . ?
C12 C13 1.367(11) . ?
C12 C11 1.412(11) . ?
C9 H9A 0.9700 . ?
C9 H9B 0.9700 . ?
C9 C8 1.497(11) . ?
C18 H18A 0.9600 . ?
C18 H18C 0.9600 . ?
C18 H18B 0.9600 . ?
C8 C7 1.390(11) . ?
C8 C6 1.411(11) . ?
C13 C15 1.385(11) . ?
C17 C11 1.415(10) . ?
C17 C16 1.402(11) . ?
C3 C4 1.380(11) . ?
C3 C7 1.407(11) . ?
C11 C10 1.464(10) . ?
C4 H4 0.9300 . ?
C4 C5 1.401(13) . ?
C10 H10 0.9300 . ?
C16 H16 0.9300 . ?
C16 C15 1.390(11) . ?
C15 H15 0.9300 . ?
C5 H5 0.9300 . ?
C5 C6 1.372(13) . ?
C2 H2A 0.9700 . ?
C2 H2B 0.9700 . ?
C2 C1 1.508(16) . ?
C6 H6 0.9300 . ?
C14 H14A 0.9600 . ?
C14 H14B 0.9600 . ?
C14 H14C 0.9600 . ?
C1 H1A 0.9600 . ?
C1 H1B 0.9600 . ?
C1 H1C 0.9600 . ?
